data_2244007
loop_
_publ_author_name
'Schultheiss, Nate'
'Holtsclaw, Jeremy'
'Zeller, Matthias'

_publ_section_title
;
 An orthorhombic polymorph of 2-(1,3,5-dithiazinan-5-yl)ethanol or
 MEA-dithiazine
;
_journal_coeditor_code HB8010
_journal_issue 2
_journal_name_full 'Acta Crystallographica Section E'
_journal_page_first
;
;
_journal_paper_doi 10.1107/S2056989022000342
_journal_volume 78
_journal_year 2022
_chemical_formula_iupac 'C5 H11 N O S2'
_chemical_formula_moiety 'C5 H11 N O S2'
_chemical_formula_sum 'C5 H11 N O S2'
_chemical_formula_weight 165.27
_chemical_name_common MEA-dithiazine
_chemical_name_systematic
;
2-(1,3,5-Dithiazinan-5-yl)ethanol
;
_space_group_crystal_system orthorhombic
_space_group_IT_number 61
_space_group_name_Hall '-P 2ac 2ab'
_space_group_name_H-M_alt 'P b c a'
_atom_sites_solution_hydrogens mixed
_atom_sites_solution_primary isomor
_atom_sites_solution_secondary difmap
_audit_creation_method SHELXL-2018/3
_cell_angle_alpha 90
_cell_angle_beta 90
_cell_angle_gamma 90
_cell_formula_units_Z 8
_cell_length_a 9.7160(11)
_cell_length_b 8.9709(10)
_cell_length_c 17.8577(17)
_cell_measurement_reflns_used 9354
_cell_measurement_temperature 296(2)
_cell_measurement_theta_max 32.9230
_cell_measurement_theta_min 3.0908
_cell_volume 1556.5(3)
_computing_cell_refinement
;
SAINT (Bruker, 2019)
;
_computing_data_collection
;
APEX3 (Bruker, 2019)
;
_computing_data_reduction
;
SAINT (Bruker, 2019)
;
_computing_molecular_graphics
;
Mercury (Macrae <i>et al.</i>,  2020)
;
_computing_publication_material
;
publCIF (Westrip, 2010)
;
_computing_structure_refinement
;
<i>SHELXL2018/3</i> (Sheldrick, 2015),
<i>shelXle</i> (H\"ubschle et al., 2011)
;
_computing_structure_solution 'isomorphous replacement'
_diffrn_ambient_temperature 296(2)
_diffrn_detector_area_resol_mean 7.4074
_diffrn_measured_fraction_theta_full 0.994
_diffrn_measured_fraction_theta_max 0.995
_diffrn_measurement_device_type
;
Bruker AXS D8 Quest diffractometer with PhotonII charge-integrating pixel
array detector (CPAD)
;
_diffrn_measurement_method 'omega and phi scans'
_diffrn_radiation_monochromator 'Triumph curved graphite crystal'
_diffrn_radiation_type MoK\a
_diffrn_radiation_wavelength 0.71073
_diffrn_reflns_av_R_equivalents 0.0397
_diffrn_reflns_av_unetI/netI 0.0154
_diffrn_reflns_limit_h_max 14
_diffrn_reflns_limit_h_min -14
_diffrn_reflns_limit_k_max 13
_diffrn_reflns_limit_k_min -13
_diffrn_reflns_limit_l_max 27
_diffrn_reflns_limit_l_min -27
_diffrn_reflns_number 47635
_diffrn_reflns_theta_full 25.242
_diffrn_reflns_theta_max 32.953
_diffrn_reflns_theta_min 3.295
_diffrn_source 'fine focus sealed tube X-ray source'
_diffrn_source_current '30 mA'
_diffrn_source_voltage '50 kV'
_exptl_absorpt_coefficient_mu 0.607
_exptl_absorpt_correction_T_max 0.7465
_exptl_absorpt_correction_T_min 0.6960
_exptl_absorpt_correction_type multi-scan
_exptl_absorpt_process_details
;
(SADABS; Krause <i>et al.</i>,  2015)
;
_exptl_crystal_colour colourless
_exptl_crystal_density_diffrn 1.411
_exptl_crystal_description block
_exptl_crystal_F_000 704
_exptl_crystal_size_max 0.410
_exptl_crystal_size_mid 0.340
_exptl_crystal_size_min 0.280
_refine_diff_density_max 0.329
_refine_diff_density_min -0.271
_refine_ls_extinction_coef 0.030(2)
_refine_ls_extinction_expression Fc^*^=kFc[1+0.001xFc^2^\l^3^/sin(2\q)]^-1/4^
_refine_ls_extinction_method
;
SHELXL-2018/3 (Sheldrick, 2015)
;
_refine_ls_goodness_of_fit_ref 1.022
_refine_ls_hydrogen_treatment mixed
_refine_ls_matrix_type full
_refine_ls_number_parameters 86
_refine_ls_number_reflns 2909
_refine_ls_number_restraints 0
_refine_ls_restrained_S_all 1.022
_refine_ls_R_factor_all 0.0356
_refine_ls_R_factor_gt 0.0270
_refine_ls_shift/su_max 0.001
_refine_ls_shift/su_mean 0.000
_refine_ls_structure_factor_coef Fsqd
_refine_ls_weighting_details 'w=1/[\s^2^(Fo^2^)+(0.0313P)^2^+0.3838P] where P=(Fo^2^+2Fc^2^)/3'
_refine_ls_weighting_scheme calc
_refine_ls_wR_factor_gt 0.0694
_refine_ls_wR_factor_ref 0.0747
_reflns_number_gt 2378
_reflns_number_total 2909
_reflns_threshold_expression 'I > 2\s(I)'
_cod_data_source_file hb8010sup1.cif
_cod_data_source_block RT
_cod_database_code 2244007
_shelx_space_group_comment
;
The symmetry employed for this shelxl refinement is uniquely defined
by the following loop, which should always be used as a source of
symmetry information in preference to the above space-group names.
They are only intended as comments.
;
_shelx_estimated_absorpt_t_min 0.789
_shelx_estimated_absorpt_t_max 0.848

loop_
_space_group_symop_operation_xyz
'x, y, z'
'-x+1/2, -y, z+1/2'
'-x, y+1/2, -z+1/2'
'x+1/2, -y+1/2, -z'
'-x, -y, -z'
'x-1/2, y, -z-1/2'
'x, -y-1/2, z-1/2'
'-x-1/2, y-1/2, z'

loop_
_atom_site_type_symbol
_atom_site_label
_atom_site_fract_x
_atom_site_fract_y
_atom_site_fract_z
_atom_site_U_iso_or_equiv
_atom_site_adp_type
_atom_site_calc_flag
_atom_site_occupancy
_atom_site_disorder_assembly
_atom_site_disorder_group
S S1 0.49595(3) 0.46191(3) 0.67128(2) 0.04261(9) Uani d 1 . .
S S2 0.25087(3) 0.25541(3) 0.68813(2) 0.03921(8) Uani d 1 . .
O O1 0.35211(10) 0.04855(10) 0.45103(6) 0.0515(2) Uani d 1 . .
H H1 0.408(2) -0.014(2) 0.4441(10) 0.077 Uiso d 1 . .
N N1 0.46246(8) 0.20389(9) 0.58454(4) 0.03187(16) Uani d 1 . .
C C1 0.38192(12) 0.36489(12) 0.73521(5) 0.0410(2) Uani d 1 . .
H H1A 0.337314 0.437407 0.767376 0.049 Uiso calc 1 . .
H H1B 0.436245 0.299490 0.766794 0.049 Uiso calc 1 . .
C C2 0.36706(11) 0.13141(10) 0.63551(5) 0.03458(19) Uani d 1 . .
H H2A 0.419986 0.073459 0.671202 0.042 Uiso calc 1 . .
H H2B 0.311291 0.062112 0.606907 0.042 Uiso calc 1 . .
C C3 0.56354(10) 0.29615(12) 0.62292(6) 0.0390(2) Uani d 1 . .
H H3A 0.631288 0.328685 0.586523 0.047 Uiso calc 1 . .
H H3B 0.610954 0.234689 0.659408 0.047 Uiso calc 1 . .
C C4 0.39676(13) 0.27614(11) 0.51883(5) 0.0400(2) Uani d 1 . .
H H4A 0.433847 0.375837 0.512923 0.048 Uiso calc 1 . .
H H4B 0.298622 0.285012 0.527739 0.048 Uiso calc 1 . .
C C5 0.42022(11) 0.18902(13) 0.44745(5) 0.0401(2) Uani d 1 . .
H H5A 0.385530 0.245413 0.405120 0.048 Uiso calc 1 . .
H H5B 0.518119 0.173540 0.440156 0.048 Uiso calc 1 . .

loop_
_atom_site_aniso_label
_atom_site_aniso_U_11
_atom_site_aniso_U_22
_atom_site_aniso_U_33
_atom_site_aniso_U_12
_atom_site_aniso_U_13
_atom_site_aniso_U_23
S1 0.04861(16) 0.03562(14) 0.04361(15) -0.01122(11) 0.00100(11) -0.00706(10)
S2 0.03421(13) 0.03855(14) 0.04485(15) -0.00120(9) 0.00745(10) 0.00121(10)
O1 0.0443(4) 0.0425(4) 0.0676(6) 0.0036(4) -0.0086(4) -0.0147(4)
N1 0.0372(4) 0.0300(3) 0.0284(3) 0.0038(3) -0.0015(3) -0.0002(3)
C1 0.0503(6) 0.0417(5) 0.0311(4) -0.0001(4) 0.0031(4) -0.0045(4)
C2 0.0406(5) 0.0254(4) 0.0377(4) 0.0000(3) -0.0008(4) 0.0022(3)
C3 0.0306(4) 0.0447(5) 0.0416(5) -0.0010(4) 0.0017(4) -0.0030(4)
C4 0.0572(6) 0.0324(4) 0.0303(4) 0.0064(4) -0.0054(4) 0.0014(3)
C5 0.0394(5) 0.0518(6) 0.0291(4) -0.0008(4) 0.0026(4) -0.0003(4)

loop_
_atom_type_symbol
_atom_type_description
_atom_type_scat_dispersion_real
_atom_type_scat_dispersion_imag
_atom_type_scat_source
C C 0.0033 0.0016 'International Tables Vol C Tables 4.2.6.8 and 6.1.1.4'
H H 0.0000 0.0000 'International Tables Vol C Tables 4.2.6.8 and 6.1.1.4'
N N 0.0061 0.0033 'International Tables Vol C Tables 4.2.6.8 and 6.1.1.4'
O O 0.0106 0.0060 'International Tables Vol C Tables 4.2.6.8 and 6.1.1.4'
S S 0.1246 0.1234 'International Tables Vol C Tables 4.2.6.8 and 6.1.1.4'

loop_
_geom_angle_atom_site_label_1
_geom_angle_atom_site_label_2
_geom_angle_atom_site_label_3
_geom_angle_site_symmetry_1
_geom_angle_site_symmetry_3
_geom_angle
_geom_angle_publ_flag
C1 S1 C3 . . 97.22(5) ?
C1 S2 C2 . . 97.66(5) ?
C5 O1 H1 . . 107.2(15) ?
C2 N1 C3 . . 112.95(8) ?
C2 N1 C4 . . 114.60(8) ?
C3 N1 C4 . . 114.45(8) ?
S1 C1 S2 . . 113.38(5) ?
S1 C1 H1A . . 108.9 ?
S2 C1 H1A . . 108.9 ?
S1 C1 H1B . . 108.9 ?
S2 C1 H1B . . 108.9 ?
H1A C1 H1B . . 107.7 ?
N1 C2 S2 . . 116.12(6) ?
N1 C2 H2A . . 108.3 ?
S2 C2 H2A . . 108.3 ?
N1 C2 H2B . . 108.3 ?
S2 C2 H2B . . 108.3 ?
H2A C2 H2B . . 107.4 ?
N1 C3 S1 . . 116.07(7) ?
N1 C3 H3A . . 108.3 ?
S1 C3 H3A . . 108.3 ?
N1 C3 H3B . . 108.3 ?
S1 C3 H3B . . 108.3 ?
H3A C3 H3B . . 107.4 ?
N1 C4 C5 . . 112.07(8) ?
N1 C4 H4A . . 109.2 ?
C5 C4 H4A . . 109.2 ?
N1 C4 H4B . . 109.2 ?
C5 C4 H4B . . 109.2 ?
H4A C4 H4B . . 107.9 ?
O1 C5 C4 . . 110.43(9) ?
O1 C5 H5A . . 109.6 ?
C4 C5 H5A . . 109.6 ?
O1 C5 H5B . . 109.6 ?
C4 C5 H5B . . 109.6 ?
H5A C5 H5B . . 108.1 ?

loop_
_geom_bond_atom_site_label_1
_geom_bond_atom_site_label_2
_geom_bond_site_symmetry_2
_geom_bond_distance
_geom_bond_publ_flag
S1 C1 . 1.8134(11) ?
S1 C3 . 1.8407(11) ?
S2 C1 . 1.8145(11) ?
S2 C2 . 1.8425(10) ?
O1 C5 . 1.4248(15) ?
O1 H1 . 0.79(2) ?
N1 C2 . 1.4527(13) ?
N1 C3 . 1.4558(13) ?
N1 C4 . 1.4847(12) ?
C1 H1A . 0.9700 ?
C1 H1B . 0.9700 ?
C2 H2A . 0.9700 ?
C2 H2B . 0.9700 ?
C3 H3A . 0.9700 ?
C3 H3B . 0.9700 ?
C4 C5 . 1.5125(14) ?
C4 H4A . 0.9700 ?
C4 H4B . 0.9700 ?
C5 H5A . 0.9700 ?
C5 H5B . 0.9700 ?

loop_
_geom_hbond_atom_site_label_D
_geom_hbond_atom_site_label_H
_geom_hbond_atom_site_label_A
_geom_hbond_site_symmetry_A
_geom_hbond_distance_DH
_geom_hbond_distance_HA
_geom_hbond_distance_DA
_geom_hbond_angle_DHA
_geom_hbond_publ_flag
O1 H1 N1 5_656 0.79(2) 2.18(2) 2.9627(12) 171(2) yes
C3 H3A O1 4_556 0.97 2.50 3.3979(14) 153 yes
C2 H2A S1 3_646 0.97 3.10 3.9985(11) 156 yes
C3 H3B S2 6_657 0.97 3.05 3.8512(11) 141 yes

loop_
_geom_torsion_atom_site_label_1
_geom_torsion_atom_site_label_2
_geom_torsion_atom_site_label_3
_geom_torsion_atom_site_label_4
_geom_torsion_site_symmetry_1
_geom_torsion_site_symmetry_2
_geom_torsion_site_symmetry_3
_geom_torsion_site_symmetry_4
_geom_torsion
_geom_torsion_publ_flag
C3 S1 C1 S2 . . . . -60.08(7) ?
C2 S2 C1 S1 . . . . 59.74(7) ?
C3 N1 C2 S2 . . . . 65.59(10) ?
C4 N1 C2 S2 . . . . -67.90(9) ?
C1 S2 C2 N1 . . . . -59.00(8) ?
C2 N1 C3 S1 . . . . -66.38(10) ?
C4 N1 C3 S1 . . . . 67.18(10) ?
C1 S1 C3 N1 . . . . 60.12(9) ?
C2 N1 C4 C5 . . . . -106.30(10) ?
C3 N1 C4 C5 . . . . 120.91(10) ?
N1 C4 C5 O1 . . . . 66.01(12) ?

_cod_database_fobs_code 2244007
